data_4511818
loop_
_publ_author_name
'Tsujimoto, Yoshihiro'
'Matsushita, Yoshitaka'
'Hayashi, Naoaki'
'Yamaura, Kazunari'
'Uchikoshi, Tetsuo'

_publ_section_title
;
 Anion Order-to-Disorder Transition in Layered Iron Oxyfluoride Sr2FeO3F
 Single Crystals
;
_journal_issue 9
_journal_name_full 'Crystal Growth &amp; Design'
_journal_page_first 4278
_journal_paper_doi 10.1021/cg500484e
_journal_volume 14
_journal_year 2014
_chemical_formula_sum 'F Fe O3 Sr2'
_chemical_formula_weight 298.09
_chemical_name_systematic
;
 ?
;
_space_group_IT_number 129
_symmetry_cell_setting tetragonal
_symmetry_space_group_name_Hall '-P 4a 2a'
_symmetry_space_group_name_H-M 'P 4/n m m :2'
_atom_sites_solution_primary direct
_atom_sites_solution_secondary difmap
_audit_creation_method SHELXL-97
_cell_angle_alpha 90.00
_cell_angle_beta 90.00
_cell_angle_gamma 90.00
_cell_formula_units_Z 2
_cell_length_a 3.86440(10)
_cell_length_b 3.86440(10)
_cell_length_c 13.1678(7)
_cell_measurement_reflns_used 1513
_cell_measurement_temperature 293(2)
_cell_measurement_theta_max 30.8163
_cell_measurement_theta_min 3.0911
_cell_volume 196.642(13)
_computing_cell_refinement 'CrystalClear (Rigaku Inc., 2008)'
_computing_data_collection 'CrystalClear (Rigaku Inc., 2008)'
_computing_data_reduction 'CrystalClear (Rigaku Inc., 2008)'
_computing_structure_refinement 'SHELXL-97 (Sheldrick, 1997)'
_computing_structure_solution 'SHELXS-97 (Sheldrick, 1990)'
_diffrn_ambient_temperature 293(2)
_diffrn_detector_area_resol_mean 28.5714
_diffrn_measured_fraction_theta_full 0.990
_diffrn_measured_fraction_theta_max 0.990
_diffrn_measurement_device
;
Rigaku AFC11 Saturn724+ (4x4 bin mode)
;
_diffrn_measurement_method dtprofit.ref
_diffrn_radiation_detector CCD
_diffrn_radiation_monochromator Confocal
_diffrn_radiation_source 'Rotating Anode'
_diffrn_radiation_type MoK\a
_diffrn_radiation_wavelength 0.71073
_diffrn_reflns_av_R_equivalents 0.0260
_diffrn_reflns_av_sigmaI/netI 0.0140
_diffrn_reflns_limit_h_max 7
_diffrn_reflns_limit_h_min -6
_diffrn_reflns_limit_k_max 7
_diffrn_reflns_limit_k_min -6
_diffrn_reflns_limit_l_max 23
_diffrn_reflns_limit_l_min -21
_diffrn_reflns_number 4345
_diffrn_reflns_theta_full 40.37
_diffrn_reflns_theta_max 40.37
_diffrn_reflns_theta_min 3.09
_exptl_absorpt_coefficient_mu 30.552
_exptl_absorpt_correction_T_max 0.9983
_exptl_absorpt_correction_T_min 0.8458
_exptl_absorpt_correction_type multi-scan
_exptl_crystal_colour 'Red brown'
_exptl_crystal_density_diffrn 5.034
_exptl_crystal_density_method 'not measured'
_exptl_crystal_description Irregular
_exptl_crystal_F_000 270
_exptl_crystal_size_max 0.120
_exptl_crystal_size_mid 0.081
_exptl_crystal_size_min 0.077
_refine_diff_density_max 2.849
_refine_diff_density_min -3.634
_refine_diff_density_rms 0.331
_refine_ls_extinction_method none
_refine_ls_goodness_of_fit_ref 1.269
_refine_ls_matrix_type full
_refine_ls_number_parameters 20
_refine_ls_number_reflns 423
_refine_ls_number_restraints 0
_refine_ls_restrained_S_all 1.269
_refine_ls_R_factor_all 0.0348
_refine_ls_R_factor_gt 0.0324
_refine_ls_shift/su_max 0.000
_refine_ls_shift/su_mean 0.000
_refine_ls_structure_factor_coef Fsqd
_refine_ls_weighting_details 'calc w=1/[\s^2^(Fo^2^)+(0.0316P)^2^+1.3993P] where P=(Fo^2^+2Fc^2^)/3'
_refine_ls_weighting_scheme calc
_refine_ls_wR_factor_gt 0.0829
_refine_ls_wR_factor_ref 0.0845
_reflns_number_gt 400
_reflns_number_total 423
_reflns_threshold_expression >2sigma(I)
_cod_data_source_file cg500484e_si_001.cif
_cod_data_source_block shelxl
_cod_depositor_comments
;
The following automatic conversions were performed:

'_symmetry_cell_setting' value 'Tetragonal' changed to 'tetragonal'
according to
/home/saulius/struct/COD-crude-data--automatic-downloads/rss-feeds/ACS/lib/dictionaries/cif_core.dic
dictionary named 'cif_core.dic' version 2.4.2 from
2011-04-26.

'_exptl_absorpt_correction_type' value 'Multi-scan'
changed to 'multi-scan' according to
/home/saulius/struct/COD-crude-data--automatic-downloads/rss-feeds/ACS/lib/dictionaries/cif_core.dic
dictionary named 'cif_core.dic' version 2.4.2 from 2011-04-26.

Automatic conversion script
Id: cif_fix_values 2281 2013-09-26 08:29:07Z andrius 

 Adding full bibliography for 4511818.cif.
;
_cod_original_cell_volume 196.643(13)
_cod_original_sg_symbol_H-M 'P 4/n m m'
_cod_database_code 4511818

loop_
_symmetry_equiv_pos_as_xyz
'x, y, z'
'-x+1/2, -y+1/2, z'
'-y+1/2, x, z'
'y, -x+1/2, z'
'-x, y+1/2, -z'
'x+1/2, -y, -z'
'y+1/2, x+1/2, -z'
'-y, -x, -z'
'-x, -y, -z'
'x-1/2, y-1/2, -z'
'y-1/2, -x, -z'
'-y, x-1/2, -z'
'x, -y-1/2, z'
'-x-1/2, y, z'
'-y-1/2, -x-1/2, z'
'y, x, z'

loop_
_atom_site_label
_atom_site_type_symbol
_atom_site_fract_x
_atom_site_fract_y
_atom_site_fract_z
_atom_site_U_iso_or_equiv
_atom_site_adp_type
_atom_site_occupancy
_atom_site_symmetry_multiplicity
_atom_site_calc_flag
_atom_site_refinement_flags
Sr1 Sr 0.2500 0.2500 0.12190(5) 0.01002(15) Uani 1 8 d S
Sr2 Sr 0.2500 0.2500 0.39498(5) 0.00847(15) Uani 1 8 d S
Fe Fe 0.7500 0.7500 0.27216(9) 0.00867(19) Uani 1 8 d S
F F 0.7500 0.7500 0.0674(4) 0.0223(13) Uani 1 8 d S
O1 O 0.2500 0.7500 0.2461(3) 0.0110(6) Uani 1 4 d S
O2 O 0.7500 0.7500 0.4188(4) 0.0091(9) Uani 1 8 d S

loop_
_atom_site_aniso_label
_atom_site_aniso_U_11
_atom_site_aniso_U_22
_atom_site_aniso_U_33
_atom_site_aniso_U_23
_atom_site_aniso_U_13
_atom_site_aniso_U_12
Sr1 0.0111(2) 0.0111(2) 0.0078(2) 0.000 0.000 0.000
Sr2 0.00938(19) 0.00938(19) 0.0067(2) 0.000 0.000 0.000
Fe 0.0068(3) 0.0068(3) 0.0125(4) 0.000 0.000 0.000
F 0.030(2) 0.030(2) 0.0072(19) 0.000 0.000 0.000
O1 0.0048(14) 0.0101(16) 0.0181(16) 0.000 0.000 0.000
O2 0.0130(14) 0.0130(14) 0.0011(15) 0.000 0.000 0.000

loop_
_atom_type_symbol
_atom_type_description
_atom_type_scat_dispersion_real
_atom_type_scat_dispersion_imag
_atom_type_scat_source
F F 0.0171 0.0103 'International Tables Vol C Tables 4.2.6.8 and 6.1.1.4'
Fe Fe 0.3463 0.8444 'International Tables Vol C Tables 4.2.6.8 and 6.1.1.4'
O O 0.0106 0.0060 'International Tables Vol C Tables 4.2.6.8 and 6.1.1.4'
Sr Sr -1.5307 3.2498 'International Tables Vol C Tables 4.2.6.8 and 6.1.1.4'

loop_
_geom_angle_atom_site_label_1
_geom_angle_atom_site_label_2
_geom_angle_atom_site_label_3
_geom_angle
_geom_angle_site_symmetry_1
_geom_angle_site_symmetry_3
F Sr1 O1 130.24(7) 9_665 3_655
F Sr1 O1 130.24(7) 9_665 3
O1 Sr1 O1 99.51(13) 3_655 3
F Sr1 O1 130.24(7) 9_665 1_545
O1 Sr1 O1 65.33(7) 3_655 1_545
O1 Sr1 O1 65.33(7) 3 1_545
F Sr1 O1 130.24(7) 9_665 .
O1 Sr1 O1 65.33(7) 3_655 .
O1 Sr1 O1 65.33(7) 3 .
O1 Sr1 O1 99.51(13) 1_545 .
F Sr1 F 75.29(10) 9_665 1_445
O1 Sr1 F 133.32(7) 3_655 1_445
O1 Sr1 F 69.02(9) 3 1_445
O1 Sr1 F 69.02(9) 1_545 1_445
O1 Sr1 F 133.32(7) . 1_445
F Sr1 F 75.29(10) 9_665 .
O1 Sr1 F 69.02(9) 3_655 .
O1 Sr1 F 133.32(7) 3 .
O1 Sr1 F 133.32(7) 1_545 .
O1 Sr1 F 69.02(9) . .
F Sr1 F 150.6(2) 1_445 .
F Sr1 F 75.29(10) 9_665 1_455
O1 Sr1 F 133.32(7) 3_655 1_455
O1 Sr1 F 69.02(9) 3 1_455
O1 Sr1 F 133.32(7) 1_545 1_455
O1 Sr1 F 69.02(9) . 1_455
F Sr1 F 86.30(5) 1_445 1_455
F Sr1 F 86.30(5) . 1_455
F Sr1 F 75.29(10) 9_665 1_545
O1 Sr1 F 69.02(9) 3_655 1_545
O1 Sr1 F 133.32(7) 3 1_545
O1 Sr1 F 69.02(9) 1_545 1_545
O1 Sr1 F 133.32(7) . 1_545
F Sr1 F 86.30(5) 1_445 1_545
F Sr1 F 86.30(5) . 1_545
F Sr1 F 150.6(2) 1_455 1_545
F Sr1 Fe 125.906(18) 9_665 .
O1 Sr1 Fe 35.308(12) 3_655 .
O1 Sr1 Fe 93.34(6) 3 .
O1 Sr1 Fe 93.34(6) 1_545 .
O1 Sr1 Fe 35.308(12) . .
F Sr1 Fe 158.80(10) 1_445 .
F Sr1 Fe 50.62(10) . .
F Sr1 Fe 98.56(6) 1_455 .
F Sr1 Fe 98.56(6) 1_545 .
F Sr1 Fe 125.906(18) 9_665 1_455
O1 Sr1 Fe 93.34(6) 3_655 1_455
O1 Sr1 Fe 35.308(12) 3 1_455
O1 Sr1 Fe 93.34(6) 1_545 1_455
O1 Sr1 Fe 35.308(12) . 1_455
F Sr1 Fe 98.56(6) 1_445 1_455
F Sr1 Fe 98.56(6) . 1_455
F Sr1 Fe 50.62(10) 1_455 1_455
F Sr1 Fe 158.80(10) 1_545 1_455
Fe Sr1 Fe 69.883(19) . 1_455
F Sr1 Fe 125.906(18) 9_665 1_545
O1 Sr1 Fe 35.308(12) 3_655 1_545
O1 Sr1 Fe 93.34(6) 3 1_545
O1 Sr1 Fe 35.308(12) 1_545 1_545
O1 Sr1 Fe 93.34(6) . 1_545
F Sr1 Fe 98.56(6) 1_445 1_545
F Sr1 Fe 98.56(6) . 1_545
F Sr1 Fe 158.80(10) 1_455 1_545
F Sr1 Fe 50.62(10) 1_545 1_545
Fe Sr1 Fe 69.883(19) . 1_545
Fe Sr1 Fe 108.19(4) 1_455 1_545
O2 Sr2 O2 83.44(10) 9_666 .
O2 Sr2 O2 83.44(10) 9_666 1_445
O2 Sr2 O2 166.9(2) . 1_445
O2 Sr2 O2 83.44(10) 9_666 1_455
O2 Sr2 O2 89.25(2) . 1_455
O2 Sr2 O2 89.25(2) 1_445 1_455
O2 Sr2 O2 83.44(10) 9_666 1_545
O2 Sr2 O2 89.25(2) . 1_545
O2 Sr2 O2 89.25(2) 1_445 1_545
O2 Sr2 O2 166.9(2) 1_455 1_545
O2 Sr2 O1 135.41(6) 9_666 .
O2 Sr2 O1 65.68(9) . .
O2 Sr2 O1 125.06(8) 1_445 .
O2 Sr2 O1 65.68(9) 1_455 .
O2 Sr2 O1 125.06(8) 1_545 .
O2 Sr2 O1 135.41(6) 9_666 3
O2 Sr2 O1 125.06(8) . 3
O2 Sr2 O1 65.68(9) 1_445 3
O2 Sr2 O1 65.68(9) 1_455 3
O2 Sr2 O1 125.06(8) 1_545 3
O1 Sr2 O1 59.52(6) . 3
O2 Sr2 O1 135.41(6) 9_666 1_545
O2 Sr2 O1 125.06(8) . 1_545
O2 Sr2 O1 65.68(9) 1_445 1_545
O2 Sr2 O1 125.06(8) 1_455 1_545
O2 Sr2 O1 65.68(9) 1_545 1_545
O1 Sr2 O1 89.17(11) . 1_545
O1 Sr2 O1 59.52(6) 3 1_545
O2 Sr2 O1 135.41(6) 9_666 3_655
O2 Sr2 O1 65.68(9) . 3_655
O2 Sr2 O1 125.06(8) 1_445 3_655
O2 Sr2 O1 125.06(8) 1_455 3_655
O2 Sr2 O1 65.68(9) 1_545 3_655
O1 Sr2 O1 59.52(6) . 3_655
O1 Sr2 O1 89.17(11) 3 3_655
O1 Sr2 O1 59.52(6) 1_545 3_655
O2 Sr2 Fe 120.62(2) 9_666 1_445
O2 Sr2 Fe 155.94(10) . 1_445
O2 Sr2 Fe 37.18(10) 1_445 1_445
O2 Sr2 Fe 93.33(5) 1_455 1_445
O2 Sr2 Fe 93.33(5) 1_545 1_445
O1 Sr2 Fe 93.69(5) . 1_445
O1 Sr2 Fe 37.823(13) 3 1_445
O1 Sr2 Fe 37.823(13) 1_545 1_445
O1 Sr2 Fe 93.69(5) 3_655 1_445
O2 Sr2 Fe 120.62(2) 9_666 .
O2 Sr2 Fe 37.18(10) . .
O2 Sr2 Fe 155.94(10) 1_445 .
O2 Sr2 Fe 93.33(5) 1_455 .
O2 Sr2 Fe 93.33(5) 1_545 .
O1 Sr2 Fe 37.823(13) . .
O1 Sr2 Fe 93.69(5) 3 .
O1 Sr2 Fe 93.69(5) 1_545 .
O1 Sr2 Fe 37.823(13) 3_655 .
Fe Sr2 Fe 118.76(4) 1_445 .
O2 Sr2 Fe 120.62(2) 9_666 1_455
O2 Sr2 Fe 93.33(5) . 1_455
O2 Sr2 Fe 93.33(5) 1_445 1_455
O2 Sr2 Fe 37.18(10) 1_455 1_455
O2 Sr2 Fe 155.94(10) 1_545 1_455
O1 Sr2 Fe 37.823(13) . 1_455
O1 Sr2 Fe 37.823(13) 3 1_455
O1 Sr2 Fe 93.69(5) 1_545 1_455
O1 Sr2 Fe 93.69(5) 3_655 1_455
Fe Sr2 Fe 74.964(18) 1_445 1_455
Fe Sr2 Fe 74.964(18) . 1_455
O2 Fe O1 100.07(11) . .
O2 Fe O1 100.07(11) . 3_655
O1 Fe O1 88.25(4) . 3_655
O2 Fe O1 100.07(11) . 3_665
O1 Fe O1 88.25(4) . 3_665
O1 Fe O1 159.9(2) 3_655 3_665
O2 Fe O1 100.07(11) . 1_655
O1 Fe O1 159.9(2) . 1_655
O1 Fe O1 88.25(4) 3_655 1_655
O1 Fe O1 88.25(4) 3_665 1_655
O2 Fe Sr2 59.38(2) . 1_665
O1 Fe Sr2 133.49(6) . 1_665
O1 Fe Sr2 133.49(6) 3_655 1_665
O1 Fe Sr2 59.33(8) 3_665 1_665
O1 Fe Sr2 59.33(8) 1_655 1_665
O2 Fe Sr2 59.38(2) . 1_565
O1 Fe Sr2 59.33(8) . 1_565
O1 Fe Sr2 133.49(6) 3_655 1_565
O1 Fe Sr2 59.33(8) 3_665 1_565
O1 Fe Sr2 133.49(6) 1_655 1_565
Sr2 Fe Sr2 74.965(18) 1_665 1_565
O2 Fe Sr2 59.38(2) . 1_655
O1 Fe Sr2 133.49(6) . 1_655
O1 Fe Sr2 59.33(8) 3_655 1_655
O1 Fe Sr2 133.49(6) 3_665 1_655
O1 Fe Sr2 59.33(8) 1_655 1_655
Sr2 Fe Sr2 74.965(18) 1_665 1_655
Sr2 Fe Sr2 118.76(4) 1_565 1_655
O2 Fe Sr2 59.38(2) . .
O1 Fe Sr2 59.33(8) . .
O1 Fe Sr2 59.33(8) 3_655 .
O1 Fe Sr2 133.49(6) 3_665 .
O1 Fe Sr2 133.49(6) 1_655 .
Sr2 Fe Sr2 118.76(4) 1_665 .
Sr2 Fe Sr2 74.965(18) 1_565 .
Sr2 Fe Sr2 74.965(18) 1_655 .
O2 Fe Sr1 125.906(18) . .
O1 Fe Sr1 48.21(7) . .
O1 Fe Sr1 48.21(7) 3_655 .
O1 Fe Sr1 117.48(9) 3_665 .
O1 Fe Sr1 117.48(9) 1_655 .
Sr2 Fe Sr1 174.71(4) 1_665 .
Sr2 Fe Sr1 107.380(7) 1_565 .
Sr2 Fe Sr1 107.380(7) 1_655 .
Sr2 Fe Sr1 66.526(14) . .
O2 Fe Sr1 125.907(18) . 1_565
O1 Fe Sr1 48.21(7) . 1_565
O1 Fe Sr1 117.48(9) 3_655 1_565
O1 Fe Sr1 48.21(7) 3_665 1_565
O1 Fe Sr1 117.48(9) 1_655 1_565
Sr2 Fe Sr1 107.380(7) 1_665 1_565
Sr2 Fe Sr1 66.526(14) 1_565 1_565
Sr2 Fe Sr1 174.71(4) 1_655 1_565
Sr2 Fe Sr1 107.380(7) . 1_565
Sr1 Fe Sr1 69.883(19) . 1_565
O2 Fe Sr1 125.907(18) . 1_655
O1 Fe Sr1 117.48(9) . 1_655
O1 Fe Sr1 48.21(7) 3_655 1_655
O1 Fe Sr1 117.48(9) 3_665 1_655
O1 Fe Sr1 48.21(7) 1_655 1_655
Sr2 Fe Sr1 107.380(7) 1_665 1_655
Sr2 Fe Sr1 174.71(4) 1_565 1_655
Sr2 Fe Sr1 66.526(14) 1_655 1_655
Sr2 Fe Sr1 107.380(7) . 1_655
Sr1 Fe Sr1 69.883(19) . 1_655
Sr1 Fe Sr1 108.19(4) 1_565 1_655
Sr1 F Sr1 104.71(10) 9_665 1_665
Sr1 F Sr1 104.71(10) 9_665 1_655
Sr1 F Sr1 86.30(5) 1_665 1_655
Sr1 F Sr1 104.71(10) 9_665 1_565
Sr1 F Sr1 86.30(5) 1_665 1_565
Sr1 F Sr1 150.6(2) 1_655 1_565
Sr1 F Sr1 104.71(10) 9_665 .
Sr1 F Sr1 150.6(2) 1_665 .
Sr1 F Sr1 86.30(5) 1_655 .
Sr1 F Sr1 86.30(5) 1_565 .
Fe O1 Fe 159.9(2) . 1_455
Fe O1 Sr1 96.49(6) . .
Fe O1 Sr1 96.49(6) 1_455 .
Fe O1 Sr1 96.49(6) . 1_565
Fe O1 Sr1 96.49(6) 1_455 1_565
Sr1 O1 Sr1 99.51(13) . 1_565
Fe O1 Sr2 82.85(8) . 1_565
Fe O1 Sr2 82.85(8) 1_455 1_565
Sr1 O1 Sr2 174.83(12) . 1_565
Sr1 O1 Sr2 85.659(18) 1_565 1_565
Fe O1 Sr2 82.85(8) . .
Fe O1 Sr2 82.85(8) 1_455 .
Sr1 O1 Sr2 85.659(18) . .
Sr1 O1 Sr2 174.83(12) 1_565 .
Sr2 O1 Sr2 89.17(11) 1_565 .
Fe O2 Sr2 180.0 . 9_666
Fe O2 Sr2 83.44(10) . .
Sr2 O2 Sr2 96.56(10) 9_666 .
Fe O2 Sr2 83.44(10) . 1_665
Sr2 O2 Sr2 96.56(10) 9_666 1_665
Sr2 O2 Sr2 166.9(2) . 1_665
Fe O2 Sr2 83.44(10) . 1_655
Sr2 O2 Sr2 96.56(10) 9_666 1_655
Sr2 O2 Sr2 89.25(2) . 1_655
Sr2 O2 Sr2 89.25(2) 1_665 1_655
Fe O2 Sr2 83.44(10) . 1_565
Sr2 O2 Sr2 96.56(10) 9_666 1_565
Sr2 O2 Sr2 89.25(2) . 1_565
Sr2 O2 Sr2 89.25(2) 1_665 1_565
Sr2 O2 Sr2 166.9(2) 1_655 1_565

loop_
_geom_bond_atom_site_label_1
_geom_bond_atom_site_label_2
_geom_bond_distance
_geom_bond_site_symmetry_2
Sr1 F 2.493(5) 9_665
Sr1 O1 2.531(2) 3_655
Sr1 O1 2.531(2) 3
Sr1 O1 2.531(2) 1_545
Sr1 O1 2.531(2) .
Sr1 F 2.8252(13) 1_445
Sr1 F 2.8252(13) .
Sr1 F 2.8252(13) 1_455
Sr1 F 2.8252(13) 1_545
Sr1 Fe 3.3736(8) .
Sr1 Fe 3.3736(8) 1_455
Sr1 Fe 3.3736(8) 1_545
Sr2 O2 2.452(5) 9_666
Sr2 O2 2.7505(6) .
Sr2 O2 2.7505(6) 1_445
Sr2 O2 2.7505(6) 1_455
Sr2 O2 2.7505(6) 1_545
Sr2 O1 2.753(3) .
Sr2 O1 2.753(3) 3
Sr2 O1 2.753(3) 1_545
Sr2 O1 2.753(3) 3_655
Sr2 Fe 3.1753(7) 1_445
Sr2 Fe 3.1753(7) .
Sr2 Fe 3.1753(7) 1_455
Fe O2 1.931(5) .
Fe O1 1.9624(7) .
Fe O1 1.9624(7) 3_655
Fe O1 1.9624(7) 3_665
Fe O1 1.9624(7) 1_655
Fe Sr2 3.1753(7) 1_665
Fe Sr2 3.1753(7) 1_565
Fe Sr2 3.1753(7) 1_655
Fe Sr1 3.3736(8) 1_565
Fe Sr1 3.3736(8) 1_655
F Sr1 2.493(5) 9_665
F Sr1 2.8251(13) 1_665
F Sr1 2.8251(13) 1_655
F Sr1 2.8251(13) 1_565
O1 Fe 1.9624(7) 1_455
O1 Sr1 2.531(2) 1_565
O1 Sr2 2.752(3) 1_565
O2 Sr2 2.452(5) 9_666
O2 Sr2 2.7505(6) 1_665
O2 Sr2 2.7505(6) 1_655
O2 Sr2 2.7505(6) 1_565
